data_8102311
loop_
_publ_author_name
'Jyotirmayee Dash'
'Irene Br\"udgam'
'Hans Hartl'
'Hans-Ulrich Rei\&sig'

_publ_section_title
;
 Crystal structure of 1,4-bis[3-methoxy-4-(4-methoxy-
 phenyl)-6-(trifluoromethyl)pyridin-2-yl]benzene, C34H26F6N2O4
;
_journal_issue 4
_journal_name_full 'Zeitschrift f\"ur Kristallographie - New Crystal Structures'
_journal_page_first 347
_journal_volume 223
_journal_year 2008
_chemical_formula_sum 'C34 H26 F6 N2 O4'
_chemical_formula_weight 640.57
_chemical_melting_point 517.0(10)
_chemical_name_systematic
; 
 3-Methoxy-2-4-[3-methoxy-4-(4-methoxyphenyl)-6-(trifluoromethyl)pyridin-2-yl)phenyl}-4-(4-methoxyphenyl]-6-(trifluoromethyl)pyridine
;
_space_group_IT_number 15
_symmetry_cell_setting monoclinic
_symmetry_space_group_name_Hall '-C 2yc'
_symmetry_space_group_name_H-M 'C 1 2/c 1'
_atom_sites_solution_hydrogens geom
_atom_sites_solution_primary direct
_atom_sites_solution_secondary difmap
_audit_creation_method SHELXL-97
_cell_angle_alpha 90.00
_cell_angle_beta 110.824(5)
_cell_angle_gamma 90.00
_cell_formula_units_Z 4
_cell_length_a 23.313(5)
_cell_length_b 9.153(2)
_cell_length_c 14.571(3)
_cell_measurement_temperature 173(2)
_cell_measurement_theta_max 30.55
_cell_measurement_theta_min 1.87
_cell_volume 2906.1(11)
_computing_cell_refinement 'BRUKER SMART'
_computing_data_collection 'BRUKER SMART'
_computing_data_reduction 'BRUKER SAINT'
_computing_structure_refinement 'SHELXL-97 (Sheldrick, 1997)'
_computing_structure_solution 'SHELXS-97 (Sheldrick, 1990)'
_diffrn_ambient_temperature 173(2)
_diffrn_measured_fraction_theta_full 0.998
_diffrn_measured_fraction_theta_max 0.998
_diffrn_measurement_device_type 'CCD area detector'
_diffrn_measurement_method 'phi and omega scans with .3 deg in omega'
_diffrn_radiation_monochromator graphite
_diffrn_radiation_source 'fine-focus sealed tube'
_diffrn_radiation_type MoK\a
_diffrn_radiation_wavelength 0.71073
_diffrn_reflns_av_R_equivalents 0.0204
_diffrn_reflns_av_sigmaI/netI 0.0248
_diffrn_reflns_limit_h_max 33
_diffrn_reflns_limit_h_min -32
_diffrn_reflns_limit_k_max 11
_diffrn_reflns_limit_k_min -13
_diffrn_reflns_limit_l_max 19
_diffrn_reflns_limit_l_min -20
_diffrn_reflns_number 12412
_diffrn_reflns_theta_full 30.55
_diffrn_reflns_theta_max 30.55
_diffrn_reflns_theta_min 1.87
_diffrn_standards_interval_time '20 sec/frame'
_exptl_absorpt_coefficient_mu 0.122
_exptl_absorpt_correction_type none
_exptl_crystal_colour yellow
_exptl_crystal_density_diffrn 1.464
_exptl_crystal_density_method 'not measured'
_exptl_crystal_description prism
_exptl_crystal_F_000 1320
_exptl_crystal_size_max .4
_exptl_crystal_size_mid .25
_exptl_crystal_size_min .07
_refine_diff_density_max 0.455
_refine_diff_density_min -0.280
_refine_diff_density_rms 0.058
_refine_ls_extinction_method none
_refine_ls_goodness_of_fit_ref 1.037
_refine_ls_hydrogen_treatment mixed
_refine_ls_matrix_type full
_refine_ls_number_parameters 210
_refine_ls_number_reflns 4444
_refine_ls_number_restraints 0
_refine_ls_restrained_S_all 1.037
_refine_ls_R_factor_all 0.0678
_refine_ls_R_factor_gt 0.0482
_refine_ls_shift/su_max 0.001
_refine_ls_shift/su_mean 0.000
_refine_ls_structure_factor_coef Fsqd
_refine_ls_weighting_details 'calc w=1/[\s^2^(Fo^2^)+(0.0838P)^2^+1.0719P] where P=(Fo^2^+2Fc^2^)/3'
_refine_ls_weighting_scheme calc
_refine_ls_wR_factor_gt 0.1307
_refine_ls_wR_factor_ref 0.1466
_reflns_number_gt 3302
_reflns_number_total 4444
_reflns_threshold_expression >2sigma(I)
_cod_data_source_file 1267-2324.cff
_cod_data_source_block orgdam
_cod_depositor_comments
;
The following automatic conversions were performed:

'_chemical_melting_point' value '516-518K' was changed to '517.0(10)'
- the average value was taken and precision was estimated.

Automatic conversion script
Id: cif_fix_values 1646 2011-03-28 12:23:43Z adriana 
;
_cod_original_cell_volume 2906.0(11)
_cod_original_sg_symbol_H-M C2/c
_cod_database_code 8102311

loop_
_symmetry_equiv_pos_as_xyz
'x, y, z'
'-x, y, -z+1/2'
'x+1/2, y+1/2, z'
'-x+1/2, y+1/2, -z+1/2'
'-x, -y, -z'
'x, -y, z-1/2'
'-x+1/2, -y+1/2, -z'
'x+1/2, -y+1/2, z-1/2'

loop_
_atom_site_label
_atom_site_type_symbol
_atom_site_fract_x
_atom_site_fract_y
_atom_site_fract_z
_atom_site_U_iso_or_equiv
_atom_site_adp_type
_atom_site_occupancy
_atom_site_symmetry_multiplicity
_atom_site_calc_flag
_atom_site_refinement_flags
_atom_site_disorder_assembly
_atom_site_disorder_group
O1 O 0.42775(4) 0.17588(10) 0.06648(7) 0.0267(2) Uani 1 1 d . . .
O2 O 0.71671(5) 0.14804(13) 0.21849(10) 0.0461(3) Uani 1 1 d . . .
N1 N 0.36625(5) 0.53600(12) 0.08400(8) 0.0251(2) Uani 1 1 d . . .
C2 C 0.41840(6) 0.61162(14) 0.11274(9) 0.0250(3) Uani 1 1 d . . .
C3 C 0.47598(6) 0.55242(14) 0.13213(9) 0.0242(2) Uani 1 1 d . . .
H3 H 0.5114 0.6127 0.1541 0.029 Uiso 1 1 calc R . .
C4 C 0.48136(5) 0.40272(13) 0.11900(8) 0.0215(2) Uani 1 1 d . . .
C5 C 0.42612(5) 0.32307(13) 0.08405(9) 0.0220(2) Uani 1 1 d . . .
C6 C 0.36925(5) 0.39174(13) 0.06870(9) 0.0226(2) Uani 1 1 d . . .
C7 C 0.41072(6) 0.77132(15) 0.12956(11) 0.0321(3) Uani 1 1 d . . .
C8 C 0.42418(10) 0.14141(19) -0.03040(13) 0.0492(4) Uani 1 1 d . . .
H8A H 0.3854 0.1780 -0.0775 0.074 Uiso 1 1 calc R . .
H8B H 0.4262 0.0352 -0.0372 0.074 Uiso 1 1 calc R . .
H8C H 0.4585 0.1873 -0.0434 0.074 Uiso 1 1 calc R . .
C9 C 0.30887(5) 0.31546(13) 0.03322(9) 0.0232(2) Uani 1 1 d . . .
C10 C 0.30169(6) 0.16616(14) 0.04653(10) 0.0287(3) Uani 1 1 d . . .
H10 H 0.3368 0.1076 0.0785 0.034 Uiso 1 1 calc R . .
C11 C 0.25606(6) 0.39733(14) -0.01360(10) 0.0292(3) Uani 1 1 d . . .
H11 H 0.2598 0.4991 -0.0232 0.035 Uiso 1 1 calc R . .
C12 C 0.54272(5) 0.33543(13) 0.14274(9) 0.0225(2) Uani 1 1 d . . .
C13 C 0.55619(6) 0.19359(14) 0.18117(10) 0.0258(3) Uani 1 1 d . . .
H13 H 0.5246 0.1362 0.1899 0.031 Uiso 1 1 calc R . .
C14 C 0.61454(6) 0.13610(15) 0.20648(10) 0.0289(3) Uani 1 1 d . . .
H14 H 0.6227 0.0402 0.2328 0.035 Uiso 1 1 calc R . .
C15 C 0.66161(6) 0.21756(16) 0.19368(10) 0.0312(3) Uani 1 1 d . . .
C16 C 0.65005(6) 0.35867(16) 0.15699(11) 0.0330(3) Uani 1 1 d . . .
H16 H 0.6820 0.4157 0.1490 0.040 Uiso 1 1 calc R . .
C17 C 0.59096(6) 0.41581(15) 0.13203(10) 0.0288(3) Uani 1 1 d . . .
H17 H 0.5833 0.5125 0.1069 0.035 Uiso 1 1 calc R . .
C18 C 0.76568(8) 0.2240(3) 0.2030(2) 0.0765(8) Uani 1 1 d . . .
H18A H 0.7534 0.2518 0.1337 0.115 Uiso 1 1 calc R . .
H18B H 0.8018 0.1605 0.2206 0.115 Uiso 1 1 calc R . .
H18C H 0.7756 0.3120 0.2439 0.115 Uiso 1 1 calc R . .
F1 F 0.45988(4) 0.85009(10) 0.13409(9) 0.0493(3) Uani 1 1 d . . .
F2 F 0.40309(5) 0.79322(11) 0.21583(8) 0.0526(3) Uani 1 1 d . . .
F3 F 0.36238(5) 0.83021(10) 0.06132(9) 0.0584(3) Uani 1 1 d . . .

loop_
_atom_site_aniso_label
_atom_site_aniso_U_11
_atom_site_aniso_U_22
_atom_site_aniso_U_33
_atom_site_aniso_U_23
_atom_site_aniso_U_13
_atom_site_aniso_U_12
O1 0.0290(5) 0.0151(4) 0.0360(5) -0.0027(3) 0.0115(4) 0.0001(3)
O2 0.0291(5) 0.0431(7) 0.0703(8) 0.0158(6) 0.0229(5) 0.0125(5)
N1 0.0251(5) 0.0172(5) 0.0331(5) -0.0008(4) 0.0103(4) 0.0000(4)
C2 0.0278(6) 0.0161(5) 0.0313(6) -0.0019(4) 0.0107(5) -0.0006(4)
C3 0.0250(5) 0.0181(6) 0.0292(6) -0.0015(4) 0.0092(4) -0.0020(4)
C4 0.0224(5) 0.0180(5) 0.0241(5) 0.0001(4) 0.0085(4) 0.0003(4)
C5 0.0241(5) 0.0157(5) 0.0261(5) -0.0001(4) 0.0088(4) -0.0001(4)
C6 0.0231(5) 0.0170(5) 0.0272(6) 0.0010(4) 0.0085(4) -0.0001(4)
C7 0.0278(6) 0.0170(6) 0.0503(8) -0.0035(6) 0.0124(6) 0.0003(5)
C8 0.0799(13) 0.0286(8) 0.0450(9) -0.0108(7) 0.0294(9) 0.0006(8)
C9 0.0221(5) 0.0190(6) 0.0277(6) -0.0002(4) 0.0080(4) -0.0012(4)
C10 0.0229(6) 0.0200(6) 0.0394(7) 0.0055(5) 0.0066(5) 0.0012(4)
C11 0.0251(6) 0.0175(6) 0.0425(7) 0.0039(5) 0.0089(5) 0.0002(5)
C12 0.0223(5) 0.0204(6) 0.0255(5) -0.0007(4) 0.0092(4) 0.0011(4)
C13 0.0262(6) 0.0210(6) 0.0325(6) 0.0016(5) 0.0132(5) 0.0004(5)
C14 0.0308(6) 0.0220(6) 0.0356(7) 0.0033(5) 0.0137(5) 0.0040(5)
C15 0.0254(6) 0.0327(7) 0.0365(7) 0.0036(6) 0.0123(5) 0.0055(5)
C16 0.0255(6) 0.0312(7) 0.0440(8) 0.0058(6) 0.0144(6) -0.0010(5)
C17 0.0271(6) 0.0236(6) 0.0357(6) 0.0051(5) 0.0112(5) 0.0000(5)
C18 0.0302(8) 0.0746(15) 0.132(2) 0.0393(15) 0.0382(11) 0.0153(9)
F1 0.0410(5) 0.0196(4) 0.0928(8) -0.0054(4) 0.0306(5) -0.0069(3)
F2 0.0667(7) 0.0316(5) 0.0708(7) -0.0177(5) 0.0383(6) 0.0003(5)
F3 0.0491(6) 0.0218(5) 0.0821(8) 0.0004(5) -0.0041(5) 0.0106(4)

loop_
_atom_type_symbol
_atom_type_description
_atom_type_scat_dispersion_real
_atom_type_scat_dispersion_imag
_atom_type_scat_source
C C 0.0033 0.0016 'International Tables Vol C Tables 4.2.6.8 and 6.1.1.4'
H H 0.0000 0.0000 'International Tables Vol C Tables 4.2.6.8 and 6.1.1.4'
N N 0.0061 0.0033 'International Tables Vol C Tables 4.2.6.8 and 6.1.1.4'
O O 0.0106 0.0060 'International Tables Vol C Tables 4.2.6.8 and 6.1.1.4'
F F 0.0171 0.0103 'International Tables Vol C Tables 4.2.6.8 and 6.1.1.4'

loop_
_geom_angle_atom_site_label_1
_geom_angle_atom_site_label_2
_geom_angle_atom_site_label_3
_geom_angle
_geom_angle_site_symmetry_1
_geom_angle_site_symmetry_3
_geom_angle_publ_flag
C5 O1 C8 114.03(11) . . ?
C15 O2 C18 117.66(13) . . ?
C2 N1 C6 117.86(11) . . ?
N1 C2 C3 124.99(12) . . ?
N1 C2 C7 114.12(11) . . ?
C3 C2 C7 120.79(11) . . ?
C2 C3 C4 119.06(11) . . ?
C3 C4 C5 116.28(11) . . ?
C3 C4 C12 120.18(11) . . ?
C5 C4 C12 123.53(11) . . ?
O1 C5 C4 119.51(10) . . ?
O1 C5 C6 119.58(10) . . ?
C4 C5 C6 120.90(11) . . ?
N1 C6 C5 120.80(11) . . ?
N1 C6 C9 114.79(10) . . ?
C5 C6 C9 124.40(11) . . ?
F3 C7 F1 107.69(13) . . ?
F3 C7 F2 106.31(12) . . ?
F1 C7 F2 105.64(12) . . ?
F3 C7 C2 113.10(12) . . ?
F1 C7 C2 112.53(11) . . ?
F2 C7 C2 111.10(12) . . ?
C11 C9 C10 117.68(11) . . ?
C11 C9 C6 118.61(11) . . ?
C10 C9 C6 123.69(11) . . ?
C11 C10 C9 120.73(12) 7 . ?
C10 C11 C9 121.60(12) 7 . ?
C17 C12 C13 117.14(11) . . ?
C17 C12 C4 120.23(11) . . ?
C13 C12 C4 122.54(11) . . ?
C14 C13 C12 121.20(12) . . ?
C13 C14 C15 120.56(12) . . ?
O2 C15 C16 124.95(13) . . ?
O2 C15 C14 115.33(13) . . ?
C16 C15 C14 119.71(12) . . ?
C15 C16 C17 119.21(12) . . ?
C16 C17 C12 122.16(12) . . ?

loop_
_geom_bond_atom_site_label_1
_geom_bond_atom_site_label_2
_geom_bond_distance
_geom_bond_site_symmetry_2
_geom_bond_publ_flag
O1 C5 1.3743(15) . ?
O1 C8 1.4199(19) . ?
O2 C15 1.3621(16) . ?
O2 C18 1.422(2) . ?
N1 C2 1.3307(16) . ?
N1 C6 1.3450(16) . ?
C2 C3 1.3803(17) . ?
C2 C7 1.5032(19) . ?
C3 C4 1.3952(17) . ?
C4 C5 1.4080(16) . ?
C4 C12 1.4811(16) . ?
C5 C6 1.4115(16) . ?
C6 C9 1.4896(17) . ?
C7 F3 1.3239(17) . ?
C7 F1 1.3356(16) . ?
C7 F2 1.3459(19) . ?
C9 C11 1.3947(17) . ?
C9 C10 1.3985(17) . ?
C10 C11 1.3861(18) 7 ?
C11 C10 1.3861(18) 7 ?
C12 C17 1.3982(17) . ?
C12 C13 1.4044(17) . ?
C13 C14 1.3809(18) . ?
C14 C15 1.3929(19) . ?
C15 C16 1.387(2) . ?
C16 C17 1.3955(18) . ?

loop_
_geom_torsion_atom_site_label_1
_geom_torsion_atom_site_label_2
_geom_torsion_atom_site_label_3
_geom_torsion_atom_site_label_4
_geom_torsion
_geom_torsion_site_symmetry_1
_geom_torsion_site_symmetry_2
_geom_torsion_site_symmetry_3
_geom_torsion_site_symmetry_4
_geom_torsion_publ_flag
C6 N1 C2 C3 -2.85(19) . . . . ?
C6 N1 C2 C7 -179.07(11) . . . . ?
N1 C2 C3 C4 1.7(2) . . . . ?
C7 C2 C3 C4 177.67(12) . . . . ?
C2 C3 C4 C5 1.43(17) . . . . ?
C2 C3 C4 C12 -177.75(11) . . . . ?
C8 O1 C5 C4 -89.77(15) . . . . ?
C8 O1 C5 C6 91.50(16) . . . . ?
C3 C4 C5 O1 178.02(11) . . . . ?
C12 C4 C5 O1 -2.83(17) . . . . ?
C3 C4 C5 C6 -3.27(17) . . . . ?
C12 C4 C5 C6 175.88(11) . . . . ?
C2 N1 C6 C5 0.84(18) . . . . ?
C2 N1 C6 C9 -177.89(11) . . . . ?
O1 C5 C6 N1 -179.06(11) . . . . ?
C4 C5 C6 N1 2.22(18) . . . . ?
O1 C5 C6 C9 -0.46(18) . . . . ?
C4 C5 C6 C9 -179.17(11) . . . . ?
N1 C2 C7 F3 -42.03(17) . . . . ?
C3 C2 C7 F3 141.57(13) . . . . ?
N1 C2 C7 F1 -164.34(12) . . . . ?
C3 C2 C7 F1 19.26(19) . . . . ?
N1 C2 C7 F2 77.44(15) . . . . ?
C3 C2 C7 F2 -98.96(15) . . . . ?
N1 C6 C9 C11 22.58(17) . . . . ?
C5 C6 C9 C11 -156.10(13) . . . . ?
N1 C6 C9 C10 -155.58(13) . . . . ?
C5 C6 C9 C10 25.74(19) . . . . ?
C11 C9 C10 C11 0.3(2) . . . 7 ?
C6 C9 C10 C11 178.50(13) . . . 7 ?
C10 C9 C11 C10 -0.3(2) . . . 7 ?
C6 C9 C11 C10 -178.60(13) . . . 7 ?
C3 C4 C12 C17 -31.10(17) . . . . ?
C5 C4 C12 C17 149.78(12) . . . . ?
C3 C4 C12 C13 145.53(13) . . . . ?
C5 C4 C12 C13 -33.58(18) . . . . ?
C17 C12 C13 C14 -0.48(19) . . . . ?
C4 C12 C13 C14 -177.22(12) . . . . ?
C12 C13 C14 C15 -0.5(2) . . . . ?
C18 O2 C15 C16 -2.0(3) . . . . ?
C18 O2 C15 C14 177.41(18) . . . . ?
C13 C14 C15 O2 -178.15(13) . . . . ?
C13 C14 C15 C16 1.3(2) . . . . ?
O2 C15 C16 C17 178.35(14) . . . . ?
C14 C15 C16 C17 -1.0(2) . . . . ?
C15 C16 C17 C12 0.0(2) . . . . ?
C13 C12 C17 C16 0.7(2) . . . . ?
C4 C12 C17 C16 177.56(12) . . . . ?
